data_4331579
loop_
_publ_author_name
'Hayton, Trevor W.'
'Boncella, James M.'
'Scott, Brian L.'
'Abboud, Khalil A.'
'Mills, Ryan C.'

_publ_section_title
;
 Coupling of an Aldehyde or Ketone to Pyridine Mediated by a Tungsten
 Imido Complex
;
_journal_issue 25
_journal_name_full 'Inorganic Chemistry'
_journal_page_first 9506
_journal_page_last 9517
_journal_paper_doi 10.1021/ic0511367
_journal_volume 44
_journal_year 2005
_chemical_formula_sum 'C32 H37 N3 Si2 W'
_chemical_formula_weight 703.68
_chemical_name_systematic
; 
 ? 
;
_space_group_IT_number 14
_symmetry_cell_setting monoclinic
_symmetry_space_group_name_Hall '-P 2yn'
_symmetry_space_group_name_H-M 'P 1 21/n 1'
_atom_sites_solution_hydrogens geom
_atom_sites_solution_primary direct
_atom_sites_solution_secondary difmap
_audit_creation_method SHELXL-97
_cell_angle_alpha 90.00
_cell_angle_beta 93.285(1)
_cell_angle_gamma 90.00
_cell_formula_units_Z 4
_cell_length_a 12.5177(5)
_cell_length_b 15.6686(7)
_cell_length_c 15.9709(7)
_cell_measurement_temperature 173(2)
_cell_volume 3127.3(2)
_computing_cell_refinement 'Bruker SMART'
_computing_data_collection 'Bruker SMART'
_computing_data_reduction 'Bruker SHELXTL'
_computing_molecular_graphics 'Bruker SHELXTL'
_computing_publication_material 'Bruker SHELXTL'
_computing_structure_refinement 'SHELXL-97 (Sheldrick, 1997)'
_computing_structure_solution 'SHELXS-97 (Sheldrick, 1990)'
_diffrn_ambient_temperature 173(2)
_diffrn_measured_fraction_theta_full 0.997
_diffrn_measured_fraction_theta_max 0.997
_diffrn_measurement_device_type 'CCD area detector'
_diffrn_measurement_method 'phi and omega scans'
_diffrn_radiation_monochromator graphite
_diffrn_radiation_source 'normal-focus sealed tube'
_diffrn_radiation_type MoK\a
_diffrn_radiation_wavelength 0.71073
_diffrn_reflns_av_R_equivalents 0.0359
_diffrn_reflns_av_sigmaI/netI 0.0321
_diffrn_reflns_limit_h_max 16
_diffrn_reflns_limit_h_min -14
_diffrn_reflns_limit_k_max 19
_diffrn_reflns_limit_k_min -20
_diffrn_reflns_limit_l_max 20
_diffrn_reflns_limit_l_min -19
_diffrn_reflns_number 22400
_diffrn_reflns_theta_full 27.49
_diffrn_reflns_theta_max 27.49
_diffrn_reflns_theta_min 2.01
_exptl_absorpt_coefficient_mu 3.795
_exptl_absorpt_correction_T_max 0.8741
_exptl_absorpt_correction_T_min 0.4884
_exptl_absorpt_correction_type integration
_exptl_crystal_colour Res
_exptl_crystal_density_diffrn 1.495
_exptl_crystal_density_method 'not measured'
_exptl_crystal_description Plates
_exptl_crystal_F_000 1408
_exptl_crystal_size_max 0.23
_exptl_crystal_size_mid 0.15
_exptl_crystal_size_min 0.03
_refine_diff_density_max 0.509
_refine_diff_density_min -0.326
_refine_diff_density_rms 0.077
_refine_ls_extinction_method none
_refine_ls_goodness_of_fit_ref 1.038
_refine_ls_hydrogen_treatment noref
_refine_ls_matrix_type full
_refine_ls_number_parameters 349
_refine_ls_number_reflns 7161
_refine_ls_number_restraints 0
_refine_ls_restrained_S_all 1.038
_refine_ls_R_factor_all 0.0271
_refine_ls_R_factor_gt 0.0208
_refine_ls_shift/su_max 0.001
_refine_ls_shift/su_mean 0.000
_refine_ls_structure_factor_coef Fsqd
_refine_ls_weighting_details 'calc w=1/[\s^2^(Fo^2^)+(0.0211P)^2^+0.8115P] where P=(Fo^2^+2Fc^2^)/3'
_refine_ls_weighting_scheme calc
_refine_ls_wR_factor_gt 0.0487
_refine_ls_wR_factor_ref 0.0510
_reflns_number_gt 6182
_reflns_number_total 7161
_reflns_threshold_expression >2sigma(I)
_cod_data_source_file ic0511367sup1.cif
_cod_data_source_block compound1
_cod_depositor_comments
;
The following automatic conversions were performed:

'_symmetry_cell_setting' value 'Monoclinic' changed to 'monoclinic'
according to /home/saulius/struct/CIF-dictionaries/cif_core.dic
dictionary named 'cif_core.dic' version 2.4.2 from 2011-04-26.

Automatic conversion script
Id: cif_fix_values 1891 2012-01-12 08:04:46Z andrius 
;
_cod_original_sg_symbol_H-M 'P2(1)/n  '
_cod_database_code 4331579

loop_
_symmetry_equiv_pos_as_xyz
'x, y, z'
'-x+1/2, y+1/2, -z+1/2'
'-x, -y, -z'
'x-1/2, -y-1/2, z-1/2'

loop_
_atom_site_label
_atom_site_type_symbol
_atom_site_fract_x
_atom_site_fract_y
_atom_site_fract_z
_atom_site_U_iso_or_equiv
_atom_site_adp_type
_atom_site_occupancy
_atom_site_symmetry_multiplicity
_atom_site_calc_flag
_atom_site_refinement_flags
W W 0.488955(7) 0.213934(6) 0.094539(6) 0.02259(4) Uani 1 1 d .
Si1 Si 0.46664(6) 0.30319(5) -0.10045(5) 0.03056(16) Uani 1 1 d .
Si2 Si 0.28527(6) 0.10472(4) 0.18599(4) 0.02681(15) Uani 1 1 d .
N1 N 0.56863(16) 0.12406(13) 0.07739(13) 0.0278(5) Uani 1 1 d .
N2 N 0.41854(17) 0.27506(12) -0.00246(13) 0.0259(4) Uani 1 1 d .
N3 N 0.33908(16) 0.18625(13) 0.12597(13) 0.0243(4) Uani 1 1 d .
C1 C 0.65418(19) 0.06722(16) 0.08079(15) 0.0247(5) Uani 1 1 d .
C2 C 0.7576(2) 0.09658(17) 0.09916(18) 0.0336(6) Uani 1 1 d .
H2A H 0.7698 0.1552 0.1113 0.040 Uiso 1 1 calc R
C3 C 0.8429(2) 0.0405(2) 0.0997(2) 0.0409(7) Uani 1 1 d .
H3A H 0.9135 0.0609 0.1120 0.049 Uiso 1 1 calc R
C4 C 0.8262(2) -0.04482(19) 0.08259(17) 0.0378(7) Uani 1 1 d .
H4A H 0.8851 -0.0830 0.0825 0.045 Uiso 1 1 calc R
C6 C 0.6378(2) -0.01955(17) 0.06443(16) 0.0313(6) Uani 1 1 d .
H6A H 0.5675 -0.0406 0.0524 0.038 Uiso 1 1 calc R
C5 C 0.7240(2) -0.07458(18) 0.06572(17) 0.0372(6) Uani 1 1 d .
H5A H 0.7125 -0.1336 0.0548 0.045 Uiso 1 1 calc R
C7 C 0.33286(19) 0.31266(16) 0.03818(15) 0.0248(5) Uani 1 1 d .
C8 C 0.29257(19) 0.26523(15) 0.10636(15) 0.0237(5) Uani 1 1 d .
C9 C 0.2098(2) 0.30221(16) 0.15130(17) 0.0295(6) Uani 1 1 d .
H9A H 0.1838 0.2728 0.1980 0.035 Uiso 1 1 calc R
C10 C 0.1665(2) 0.37969(18) 0.12832(17) 0.0345(6) Uani 1 1 d .
H10A H 0.1100 0.4029 0.1584 0.041 Uiso 1 1 calc R
C11 C 0.2055(2) 0.42480(18) 0.06063(18) 0.0364(6) Uani 1 1 d .
H11A H 0.1743 0.4781 0.0446 0.044 Uiso 1 1 calc R
C12 C 0.2878(2) 0.39286(16) 0.01748(17) 0.0312(6) Uani 1 1 d .
H12A H 0.3149 0.4251 -0.0270 0.037 Uiso 1 1 calc R
C13 C 0.5673(3) 0.22051(18) -0.1221(2) 0.0448(8) Uani 1 1 d .
H13A H 0.6267 0.2235 -0.0795 0.067 Uiso 1 1 calc R
H13B H 0.5944 0.2303 -0.1777 0.067 Uiso 1 1 calc R
H13C H 0.5341 0.1639 -0.1206 0.067 Uiso 1 1 calc R
C14 C 0.5296(2) 0.41086(19) -0.0954(2) 0.0458(8) Uani 1 1 d .
H14A H 0.4747 0.4540 -0.0867 0.069 Uiso 1 1 calc R
H14B H 0.5633 0.4225 -0.1481 0.069 Uiso 1 1 calc R
H14C H 0.5839 0.4127 -0.0488 0.069 Uiso 1 1 calc R
C15 C 0.3563(3) 0.3006(2) -0.1832(2) 0.0529(9) Uani 1 1 d .
H15A H 0.3231 0.2439 -0.1846 0.079 Uiso 1 1 calc R
H15B H 0.3849 0.3129 -0.2377 0.079 Uiso 1 1 calc R
H15C H 0.3026 0.3437 -0.1709 0.079 Uiso 1 1 calc R
C16 C 0.3588(2) 0.00532(17) 0.16386(19) 0.0397(7) Uani 1 1 d .
H16A H 0.3510 -0.0073 0.1037 0.060 Uiso 1 1 calc R
H16B H 0.3295 -0.0420 0.1955 0.060 Uiso 1 1 calc R
H16C H 0.4348 0.0127 0.1807 0.060 Uiso 1 1 calc R
C17 C 0.3029(2) 0.12670(18) 0.30055(17) 0.0352(6) Uani 1 1 d .
H17A H 0.3793 0.1320 0.3167 0.053 Uiso 1 1 calc R
H17B H 0.2723 0.0797 0.3318 0.053 Uiso 1 1 calc R
H17C H 0.2663 0.1800 0.3134 0.053 Uiso 1 1 calc R
C18 C 0.1404(2) 0.0915(2) 0.15353(19) 0.0404(7) Uani 1 1 d .
H18A H 0.1008 0.1423 0.1698 0.061 Uiso 1 1 calc R
H18B H 0.1121 0.0412 0.1812 0.061 Uiso 1 1 calc R
H18C H 0.1322 0.0841 0.0926 0.061 Uiso 1 1 calc R
C19 C 0.5928(2) 0.30342(16) 0.14646(16) 0.0275(5) Uani 1 1 d .
C20 C 0.5281(2) 0.27718(15) 0.20467(17) 0.0279(5) Uani 1 1 d .
C21 C 0.6856(2) 0.35963(16) 0.14268(16) 0.0278(5) Uani 1 1 d .
C22 C 0.7590(2) 0.34833(17) 0.08102(18) 0.0337(6) Uani 1 1 d .
H22A H 0.7458 0.3060 0.0391 0.040 Uiso 1 1 calc R
C23 C 0.8504(2) 0.39757(18) 0.0797(2) 0.0406(7) Uani 1 1 d .
H23A H 0.9006 0.3878 0.0383 0.049 Uiso 1 1 calc R
C24 C 0.8687(2) 0.46080(19) 0.1386(2) 0.0419(7) Uani 1 1 d .
H24A H 0.9315 0.4948 0.1377 0.050 Uiso 1 1 calc R
C25 C 0.7955(2) 0.47499(19) 0.19954(19) 0.0437(7) Uani 1 1 d .
H25A H 0.8075 0.5194 0.2395 0.052 Uiso 1 1 calc R
C26 C 0.7055(2) 0.42449(18) 0.20178(17) 0.0368(6) Uani 1 1 d .
H26A H 0.6564 0.4338 0.2440 0.044 Uiso 1 1 calc R
C27 C 0.5072(2) 0.28680(15) 0.29352(16) 0.0264(5) Uani 1 1 d .
C28 C 0.5629(2) 0.23833(18) 0.35455(18) 0.0339(6) Uani 1 1 d .
H28A H 0.6184 0.2013 0.3389 0.041 Uiso 1 1 calc R
C29 C 0.5383(2) 0.2434(2) 0.43834(18) 0.0377(6) Uani 1 1 d .
H29A H 0.5776 0.2106 0.4796 0.045 Uiso 1 1 calc R
C30 C 0.4567(2) 0.29621(18) 0.46136(18) 0.0357(6) Uani 1 1 d .
H30A H 0.4393 0.2994 0.5184 0.043 Uiso 1 1 calc R
C31 C 0.4010(2) 0.34389(18) 0.40184(17) 0.0348(6) Uani 1 1 d .
H31A H 0.3450 0.3803 0.4180 0.042 Uiso 1 1 calc R
C32 C 0.4251(2) 0.33983(17) 0.31823(16) 0.0311(6) Uani 1 1 d .
H32A H 0.3855 0.3732 0.2776 0.037 Uiso 1 1 calc R

loop_
_atom_site_aniso_label
_atom_site_aniso_U_11
_atom_site_aniso_U_22
_atom_site_aniso_U_33
_atom_site_aniso_U_23
_atom_site_aniso_U_13
_atom_site_aniso_U_12
W 0.02099(5) 0.02497(6) 0.02216(6) -0.00128(4) 0.00431(4) 0.00125(4)
Si1 0.0323(4) 0.0348(4) 0.0253(4) 0.0031(3) 0.0084(3) -0.0009(3)
Si2 0.0254(3) 0.0286(4) 0.0269(4) 0.0022(3) 0.0057(3) -0.0017(3)
N1 0.0262(11) 0.0281(11) 0.0293(11) -0.0023(9) 0.0045(9) 0.0009(9)
N2 0.0272(11) 0.0286(11) 0.0225(10) 0.0008(8) 0.0059(8) 0.0025(9)
N3 0.0228(10) 0.0261(10) 0.0244(11) -0.0001(8) 0.0051(8) -0.0004(8)
C1 0.0259(12) 0.0281(12) 0.0202(12) 0.0015(9) 0.0031(9) 0.0027(10)
C2 0.0299(14) 0.0306(14) 0.0401(16) 0.0048(11) 0.0011(11) -0.0007(11)
C3 0.0250(13) 0.0496(18) 0.0481(18) 0.0134(14) 0.0014(12) 0.0023(12)
C4 0.0351(15) 0.0456(17) 0.0329(15) 0.0076(12) 0.0045(12) 0.0177(13)
C6 0.0308(14) 0.0328(14) 0.0296(14) -0.0037(11) -0.0034(11) 0.0005(11)
C5 0.0472(17) 0.0311(14) 0.0326(15) -0.0038(11) -0.0048(12) 0.0086(13)
C7 0.0239(12) 0.0268(12) 0.0238(12) -0.0006(10) 0.0018(10) 0.0026(10)
C8 0.0221(12) 0.0272(12) 0.0216(12) -0.0007(9) 0.0014(9) 0.0014(9)
C9 0.0287(13) 0.0341(14) 0.0261(13) -0.0025(10) 0.0052(10) 0.0030(11)
C10 0.0315(14) 0.0419(16) 0.0305(14) -0.0085(12) 0.0034(11) 0.0099(12)
C11 0.0419(16) 0.0302(14) 0.0366(16) -0.0004(12) -0.0009(12) 0.0097(12)
C12 0.0363(15) 0.0277(13) 0.0296(14) 0.0025(10) 0.0034(11) 0.0018(11)
C13 0.0508(19) 0.0434(17) 0.0427(18) 0.0028(13) 0.0255(15) 0.0050(14)
C14 0.0473(18) 0.0366(16) 0.055(2) 0.0053(14) 0.0180(15) -0.0060(13)
C15 0.053(2) 0.072(2) 0.0327(17) 0.0096(15) -0.0006(14) -0.0006(17)
C16 0.0500(18) 0.0290(14) 0.0411(17) 0.0039(12) 0.0121(14) 0.0035(13)
C17 0.0383(15) 0.0379(15) 0.0299(14) 0.0024(11) 0.0054(11) -0.0031(12)
C18 0.0293(14) 0.0485(17) 0.0437(17) 0.0017(14) 0.0038(12) -0.0106(13)
C19 0.0266(13) 0.0272(13) 0.0287(13) 0.0012(10) 0.0024(10) 0.0027(10)
C20 0.0250(12) 0.0296(13) 0.0290(13) -0.0029(10) 0.0006(10) 0.0035(10)
C21 0.0275(12) 0.0274(13) 0.0283(13) 0.0034(10) -0.0003(10) -0.0024(11)
C22 0.0312(14) 0.0322(14) 0.0383(15) -0.0021(12) 0.0079(11) -0.0014(11)
C23 0.0331(15) 0.0366(16) 0.0532(19) 0.0045(13) 0.0123(13) -0.0007(12)
C24 0.0306(15) 0.0380(16) 0.057(2) 0.0078(14) -0.0030(13) -0.0065(12)
C25 0.0515(18) 0.0384(16) 0.0400(17) -0.0041(13) -0.0076(14) -0.0117(14)
C26 0.0419(16) 0.0412(16) 0.0276(14) -0.0029(12) 0.0040(12) -0.0045(13)
C27 0.0235(12) 0.0306(13) 0.0253(12) -0.0038(10) 0.0032(10) -0.0068(10)
C28 0.0306(14) 0.0380(15) 0.0330(15) 0.0026(12) 0.0015(11) 0.0045(12)
C29 0.0386(16) 0.0438(16) 0.0300(14) 0.0075(12) -0.0045(12) -0.0036(13)
C30 0.0404(16) 0.0431(16) 0.0243(13) -0.0025(11) 0.0072(12) -0.0107(13)
C31 0.0333(14) 0.0394(15) 0.0322(14) -0.0077(12) 0.0069(11) 0.0014(12)
C32 0.0310(14) 0.0343(14) 0.0279(13) -0.0004(11) 0.0013(11) 0.0030(11)

loop_
_atom_type_symbol
_atom_type_description
_atom_type_scat_dispersion_real
_atom_type_scat_dispersion_imag
_atom_type_scat_source
C C 0.0033 0.0016 'International Tables Vol C Tables 4.2.6.8 and 6.1.1.4'
H H 0.0000 0.0000 'International Tables Vol C Tables 4.2.6.8 and 6.1.1.4'
N N 0.0061 0.0033 'International Tables Vol C Tables 4.2.6.8 and 6.1.1.4'
Si Si 0.0817 0.0704 'International Tables Vol C Tables 4.2.6.8 and 6.1.1.4'
W W -0.8490 6.8722 'International Tables Vol C Tables 4.2.6.8 and 6.1.1.4'

loop_
_geom_angle_atom_site_label_1
_geom_angle_atom_site_label_2
_geom_angle_atom_site_label_3
_geom_angle
N1 W N2 119.74(9)
N1 W N3 114.27(9)
N2 W N3 85.42(8)
N1 W C20 114.24(10)
N2 W C20 120.62(9)
N3 W C20 94.05(9)
N1 W C19 104.97(10)
N2 W C19 103.19(9)
N3 W C19 128.50(9)
C20 W C19 37.85(10)
N1 W C8 143.70(9)
N2 W C8 61.87(8)
N3 W C8 32.08(8)
C20 W C8 88.23(9)
C19 W C8 109.78(9)
N1 W C7 147.31(9)
N2 W C7 32.31(8)
N3 W C7 61.63(8)
C20 W C7 98.44(9)
C19 W C7 100.29(9)
C8 W C7 31.92(7)
N2 Si1 C13 105.13(12)
N2 Si1 C15 110.36(13)
C13 Si1 C15 109.76(17)
N2 Si1 C14 110.69(12)
C13 Si1 C14 110.54(14)
C15 Si1 C14 110.25(16)
N3 Si2 C16 107.29(11)
N3 Si2 C17 112.00(11)
C16 Si2 C17 108.10(14)
N3 Si2 C18 109.03(12)
C16 Si2 C18 109.79(14)
C17 Si2 C18 110.56(13)
C1 N1 W 161.77(18)
C7 N2 Si1 127.55(17)
C7 N2 W 99.06(15)
Si1 N2 W 130.84(12)
C8 N3 Si2 126.86(16)
C8 N3 W 97.79(14)
Si2 N3 W 133.18(12)
C2 C1 N1 120.1(2)
C2 C1 C6 119.1(2)
N1 C1 C6 120.8(2)
C3 C2 C1 120.0(3)
C4 C3 C2 120.5(3)
C5 C4 C3 119.8(3)
C5 C6 C1 120.0(2)
C4 C5 C6 120.6(3)
C12 C7 N2 124.6(2)
C12 C7 C8 119.1(2)
N2 C7 C8 116.2(2)
C12 C7 W 152.98(19)
N2 C7 W 48.63(11)
C8 C7 W 73.74(14)
N3 C8 C9 123.8(2)
N3 C8 C7 118.0(2)
C9 C8 C7 118.1(2)
N3 C8 W 50.13(11)
C9 C8 W 152.08(19)
C7 C8 W 74.35(13)
C10 C9 C8 121.0(2)
C9 C10 C11 120.2(2)
C12 C11 C10 120.6(3)
C11 C12 C7 120.8(2)
C20 C19 C21 137.0(3)
C20 C19 W 71.05(16)
C21 C19 W 151.72(19)
C19 C20 C27 142.5(3)
C19 C20 W 71.10(16)
C27 C20 W 146.28(19)
C22 C21 C26 118.0(2)
C22 C21 C19 120.6(2)
C26 C21 C19 121.4(2)
C23 C22 C21 121.3(3)
C24 C23 C22 119.8(3)
C23 C24 C25 120.1(3)
C26 C25 C24 119.9(3)
C25 C26 C21 120.9(3)
C28 C27 C32 118.3(2)
C28 C27 C20 120.8(2)
C32 C27 C20 120.7(2)
C27 C28 C29 120.9(3)
C30 C29 C28 119.8(3)
C31 C30 C29 119.9(3)
C30 C31 C32 120.9(3)
C31 C32 C27 120.2(3)

loop_
_geom_bond_atom_site_label_1
_geom_bond_atom_site_label_2
_geom_bond_distance
W N1 1.756(2)
W N2 1.984(2)
W N3 2.0168(19)
W C20 2.054(3)
W C19 2.054(3)
W C8 2.603(2)
W C7 2.611(2)
Si1 N2 1.765(2)
Si1 C13 1.854(3)
Si1 C15 1.857(4)
Si1 C14 1.862(3)
Si2 N3 1.755(2)
Si2 C16 1.853(3)
Si2 C17 1.862(3)
Si2 C18 1.869(3)
N1 C1 1.391(3)
N2 C7 1.414(3)
N3 C8 1.396(3)
C1 C2 1.390(4)
C1 C6 1.397(3)
C2 C3 1.382(4)
C3 C4 1.378(4)
C4 C5 1.374(4)
C6 C5 1.380(4)
C7 C12 1.409(3)
C7 C8 1.434(3)
C8 C9 1.418(3)
C9 C10 1.371(4)
C10 C11 1.402(4)
C11 C12 1.367(4)
C19 C20 1.332(4)
C19 C21 1.462(3)
C20 C27 1.466(3)
C21 C22 1.396(3)
C21 C26 1.400(4)
C22 C23 1.382(4)
C23 C24 1.376(4)
C24 C25 1.393(4)
C25 C26 1.378(4)
C27 C28 1.391(4)
C27 C32 1.396(3)
C28 C29 1.392(4)
C29 C30 1.381(4)
C30 C31 1.369(4)
C31 C32 1.387(4)

loop_
_geom_torsion_atom_site_label_1
_geom_torsion_atom_site_label_2
_geom_torsion_atom_site_label_3
_geom_torsion_atom_site_label_4
_geom_torsion
N2 W N1 C1 130.0(5)
N3 W N1 C1 -131.0(5)
C20 W N1 C1 -24.2(6)
C19 W N1 C1 14.9(6)
C8 W N1 C1 -148.0(5)
C7 W N1 C1 154.2(5)
C13 Si1 N2 C7 -173.0(2)
C15 Si1 N2 C7 -54.7(3)
C14 Si1 N2 C7 67.6(2)
C13 Si1 N2 W 29.0(2)
C15 Si1 N2 W 147.28(17)
C14 Si1 N2 W -90.39(18)
N1 W N2 C7 155.51(14)
N3 W N2 C7 40.09(15)
C20 W N2 C7 -51.91(18)
C19 W N2 C7 -88.42(16)
C8 W N2 C7 17.17(14)
N1 W N2 Si1 -41.99(19)
N3 W N2 Si1 -157.41(16)
C20 W N2 Si1 110.59(15)
C19 W N2 Si1 74.08(17)
C8 W N2 Si1 179.67(18)
C7 W N2 Si1 162.5(3)
C16 Si2 N3 C8 162.7(2)
C17 Si2 N3 C8 -78.8(2)
C18 Si2 N3 C8 43.9(2)
C16 Si2 N3 W -37.9(2)
C17 Si2 N3 W 80.56(18)
C18 Si2 N3 W -156.75(16)
N1 W N3 C8 -160.95(14)
N2 W N3 C8 -40.29(15)
C20 W N3 C8 80.15(15)
C19 W N3 C8 62.94(18)
C7 W N3 C8 -17.26(13)
N1 W N3 Si2 35.58(19)
N2 W N3 Si2 156.23(16)
C20 W N3 Si2 -83.33(17)
C19 W N3 Si2 -100.54(18)
C8 W N3 Si2 -163.5(3)
C7 W N3 Si2 179.26(19)
W N1 C1 C2 -25.3(7)
W N1 C1 C6 155.9(5)
N1 C1 C2 C3 -177.8(2)
C6 C1 C2 C3 1.1(4)
C1 C2 C3 C4 -0.4(4)
C2 C3 C4 C5 -0.7(4)
C2 C1 C6 C5 -0.7(4)
N1 C1 C6 C5 178.1(2)
C3 C4 C5 C6 1.0(4)
C1 C6 C5 C4 -0.3(4)
Si1 N2 C7 C12 -16.8(4)
W N2 C7 C12 146.6(2)
Si1 N2 C7 C8 164.87(18)
W N2 C7 C8 -31.8(2)
Si1 N2 C7 W -163.3(2)
N1 W C7 C12 -128.3(4)
N2 W C7 C12 -86.5(4)
N3 W C7 C12 140.3(4)
C20 W C7 C12 50.3(4)
C19 W C7 C12 11.9(4)
C8 W C7 C12 123.0(5)
N1 W C7 N2 -41.8(2)
N3 W C7 N2 -133.15(17)
C20 W C7 N2 136.79(16)
C19 W C7 N2 98.45(16)
C8 W C7 N2 -150.5(2)
N1 W C7 C8 108.69(19)
N2 W C7 C8 150.5(2)
N3 W C7 C8 17.34(13)
C20 W C7 C8 -72.71(15)
C19 W C7 C8 -111.05(15)
Si2 N3 C8 C9 19.3(4)
W N3 C8 C9 -145.7(2)
Si2 N3 C8 C7 -162.43(19)
W N3 C8 C7 32.6(2)
Si2 N3 C8 W 165.0(2)
C12 C7 C8 N3 -179.6(2)
N2 C7 C8 N3 -1.1(3)
W C7 C8 N3 -25.43(19)
C12 C7 C8 C9 -1.2(4)
N2 C7 C8 C9 177.3(2)
W C7 C8 C9 153.0(2)
C12 C7 C8 W -154.1(2)
N2 C7 C8 W 24.33(19)
N1 W C8 N3 30.2(2)
N2 W C8 N3 133.03(17)
C20 W C8 N3 -100.50(16)
C19 W C8 N3 -132.21(15)
C7 W C8 N3 150.4(2)
N1 W C8 C9 118.6(4)
N2 W C8 C9 -138.5(4)
N3 W C8 C9 88.4(4)
C20 W C8 C9 -12.1(4)
C19 W C8 C9 -43.8(4)
C7 W C8 C9 -121.2(4)
N1 W C8 C7 -120.22(18)
N2 W C8 C7 -17.37(14)
N3 W C8 C7 -150.4(2)
C20 W C8 C7 109.10(15)
C19 W C8 C7 77.38(16)
N3 C8 C9 C10 -179.3(2)
C7 C8 C9 C10 2.4(4)
W C8 C9 C10 113.3(4)
C8 C9 C10 C11 -1.4(4)
C9 C10 C11 C12 -0.9(4)
C10 C11 C12 C7 2.2(4)
N2 C7 C12 C11 -179.4(3)
C8 C7 C12 C11 -1.1(4)
W C7 C12 C11 -113.9(4)
N1 W C19 C20 -110.40(16)
N2 W C19 C20 123.44(15)
N3 W C19 C20 28.7(2)
C8 W C19 C20 58.92(17)
C7 W C19 C20 90.54(15)
N1 W C19 C21 62.6(4)
N2 W C19 C21 -63.5(4)
N3 W C19 C21 -158.2(4)
C20 W C19 C21 173.0(5)
C8 W C19 C21 -128.1(4)
C7 W C19 C21 -96.4(4)
C21 C19 C20 C27 1.4(6)
W C19 C20 C27 176.6(4)
C21 C19 C20 W -175.2(3)
N1 W C20 C19 83.24(17)
N2 W C20 C19 -70.76(17)
N3 W C20 C19 -157.83(16)
C8 W C20 C19 -126.26(16)
C7 W C20 C19 -95.93(16)
N1 W C20 C27 -93.0(3)
N2 W C20 C27 113.0(3)
N3 W C20 C27 25.9(3)
C19 W C20 C27 -176.3(4)
C8 W C20 C27 57.5(3)
C7 W C20 C27 87.8(3)
C20 C19 C21 C22 154.8(3)
W C19 C21 C22 -15.5(6)
C20 C19 C21 C26 -23.2(5)
W C19 C21 C26 166.4(3)
C26 C21 C22 C23 2.1(4)
C19 C21 C22 C23 -176.0(3)
C21 C22 C23 C24 -2.0(4)
C22 C23 C24 C25 0.2(5)
C23 C24 C25 C26 1.2(5)
C24 C25 C26 C21 -1.0(5)
C22 C21 C26 C25 -0.7(4)
C19 C21 C26 C25 177.5(3)
C19 C20 C27 C28 -84.6(4)
W C20 C27 C28 89.6(4)
C19 C20 C27 C32 100.5(4)
W C20 C27 C32 -85.3(4)
C32 C27 C28 C29 -0.9(4)
C20 C27 C28 C29 -175.9(2)
C27 C28 C29 C30 0.9(4)
C28 C29 C30 C31 -0.6(4)
C29 C30 C31 C32 0.2(4)
C30 C31 C32 C27 -0.1(4)
C28 C27 C32 C31 0.4(4)
C20 C27 C32 C31 175.5(2)
